data_4350661
loop_
_publ_author_name
'Anwar, Muhammad U.'
'Dawe, Louise N.'
'Parsons, Stewart R.'
'Tandon, Santokh S.'
'Thompson, Laurence K.'
'Dey, Subrata K.'
'Mereacre, Valeriu'
'Reiff, William M.'
'Bunge, Scott D.'

_publ_section_title
;
 Oligonuclear Fe complexes (Fe, Fe4, Fe6, Fe9) derived from tritopic
 pyridine bis-hydrazone ligands-structural, magnetic, and M\"ossbauer
 studies.
;
_journal_issue 9
_journal_name_full 'Inorganic chemistry'
_journal_page_first 4655
_journal_page_last 4668
_journal_paper_doi 10.1021/ic500348k
_journal_volume 53
_journal_year 2014
_chemical_formula_moiety 'C17 H19 Fe N12 O7, 2(N O3), 3(H2 O)'
_chemical_formula_sum 'C17 H25 Fe N14 O16'
_chemical_formula_weight 737.32
_space_group_IT_number 15
_space_group_name_Hall '-C 2yc'
_space_group_name_H-M_alt 'C 1 2/c 1'
_symmetry_cell_setting monoclinic
_symmetry_Int_Tables_number 15
_symmetry_space_group_name_Hall '-C 2yc'
_symmetry_space_group_name_H-M 'C 1 2/c 1'
_atom_sites_solution_hydrogens geom
_atom_sites_solution_primary direct
_atom_sites_solution_secondary difmap
_audit_creation_method SHELXL-97
_cell_angle_alpha 90.00
_cell_angle_beta 121.286(4)
_cell_angle_gamma 90.00
_cell_formula_units_Z 4
_cell_length_a 14.157(3)
_cell_length_b 21.058(4)
_cell_length_c 11.798(3)
_cell_measurement_reflns_used 6089
_cell_measurement_temperature 153(2)
_cell_measurement_theta_max 30.5866
_cell_measurement_theta_min 1.9414
_cell_volume 3005.7(12)
_computing_cell_refinement 'CrystalClear (Rigaku/MSC Inc., 2005)'
_computing_data_collection 'CrystalClear (Rigaku/MSC Inc., 2005)'
_computing_data_reduction 'CrystalClear (Rigaku/MSC Inc., 2005)'
_computing_molecular_graphics 'CrystalStructure3.7.0(Rigaku/MSC Inc.,2005)'
_computing_publication_material 'CrystalStructure3.7.0(Rigaku/MSC Inc.,2005)'
_computing_structure_refinement 'SHELXL-97 (Sheldrick, 1997)'
_computing_structure_solution 'SHELXL-97 (Sheldrick, 1997)'
_diffrn_ambient_temperature 153(2)
_diffrn_detector_area_resol_mean 14.63
_diffrn_measured_fraction_theta_full 0.999
_diffrn_measured_fraction_theta_max 0.999
_diffrn_measurement_device_type 'Rigaku Saturn'
_diffrn_measurement_method \w
_diffrn_radiation_monochromator 'graphite - Rigaku SHINE'
_diffrn_radiation_source 'fine-focus sealed tube'
_diffrn_radiation_type MoK\a
_diffrn_radiation_wavelength 0.71075
_diffrn_reflns_av_R_equivalents 0.0368
_diffrn_reflns_av_sigmaI/netI 0.0229
_diffrn_reflns_limit_h_max 17
_diffrn_reflns_limit_h_min -17
_diffrn_reflns_limit_k_max 25
_diffrn_reflns_limit_k_min -26
_diffrn_reflns_limit_l_max 14
_diffrn_reflns_limit_l_min -14
_diffrn_reflns_number 19492
_diffrn_reflns_theta_full 26.49
_diffrn_reflns_theta_max 26.49
_diffrn_reflns_theta_min 2.80
_exptl_absorpt_coefficient_mu 0.598
_exptl_absorpt_correction_T_max 1.0000
_exptl_absorpt_correction_T_min 0.8751
_exptl_absorpt_correction_type multi-scan
_exptl_crystal_colour 'Light red'
_exptl_crystal_density_diffrn 1.629
_exptl_crystal_density_method 'not measured'
_exptl_crystal_description Prism
_exptl_crystal_F_000 1516
_exptl_crystal_size_max 0.18
_exptl_crystal_size_mid 0.08
_exptl_crystal_size_min 0.02
_refine_diff_density_max 1.936
_refine_diff_density_min -0.476
_refine_diff_density_rms 0.092
_refine_ls_extinction_method none
_refine_ls_goodness_of_fit_ref 1.141
_refine_ls_hydrogen_treatment constr
_refine_ls_matrix_type full
_refine_ls_number_parameters 225
_refine_ls_number_reflns 3120
_refine_ls_number_restraints 0
_refine_ls_restrained_S_all 1.141
_refine_ls_R_factor_all 0.0679
_refine_ls_R_factor_gt 0.0671
_refine_ls_shift/su_max 0.000
_refine_ls_shift/su_mean 0.000
_refine_ls_structure_factor_coef Fsqd
_refine_ls_weighting_details 'calc w=1/[\s^2^(Fo^2^)+(0.1180P)^2^+4.6993P] where P=(Fo^2^+2Fc^2^)/3'
_refine_ls_weighting_scheme calc
_refine_ls_wR_factor_gt 0.1936
_refine_ls_wR_factor_ref 0.1946
_reflns_number_gt 3073
_reflns_number_total 3120
_reflns_threshold_expression >2sigma(I)
_cod_data_source_file ic500348k_si_002.cif
_cod_data_source_block Complex_1
_cod_depositor_comments
;
The following automatic conversions were performed:

data item '_exptl_absorpt_correction_type' value 'Multi-scan' was
changed to 'multi-scan' in accordance with the
/home/saulius/struct/COD-crude-data/automatic-downloads/DataCite-retrospective/ACS/depositions/lib/dictionaries/cif_core.dic
dictionary named 'cif_core.dic' version 2.4.2 last updated on
2011-04-26.

Automatic conversion script
Id: cif_fix_values 6909 2019-04-08 15:41:33Z antanas 
;
_cod_original_cell_volume 3005.8(11)
_cod_database_code 4350661

loop_
_symmetry_equiv_pos_as_xyz
'x, y, z'
'-x, y, -z+1/2'
'x+1/2, y+1/2, z'
'-x+1/2, y+1/2, -z+1/2'
'-x, -y, -z'
'x, -y, z-1/2'
'-x+1/2, -y+1/2, -z'
'x+1/2, -y+1/2, z-1/2'

loop_
_atom_site_label
_atom_site_type_symbol
_atom_site_fract_x
_atom_site_fract_y
_atom_site_fract_z
_atom_site_U_iso_or_equiv
_atom_site_adp_type
_atom_site_occupancy
_atom_site_symmetry_multiplicity
_atom_site_calc_flag
_atom_site_refinement_flags
Fe1 Fe 1.0000 0.19053(3) 0.2500 0.0339(2) Uani 1 2 d S
O1 O 0.95552(18) 0.21635(11) 0.3837(2) 0.0397(5) Uani 1 1 d .
O2 O 0.9776(2) 0.10061(12) 0.3232(3) 0.0629(8) Uani 1 1 d .
O3 O 1.0000 0.01049(19) 0.2500 0.101(2) Uani 1 2 d S
O4 O 0.6989(2) 0.12729(11) 0.1509(2) 0.0442(6) Uani 1 1 d .
O5 O 0.7380(3) 0.04989(14) 0.0629(3) 0.0659(8) Uani 1 1 d .
O6 O 0.6292(3) 0.03407(14) 0.1355(4) 0.0723(9) Uani 1 1 d .
O7 O 1.16071(18) 0.18856(10) 0.3948(2) 0.0379(5) Uani 1 1 d .
H9 H 1.2070 0.1711 0.3679 0.045 Uiso 1 1 d .
H10 H 1.1465 0.1746 0.4595 0.045 Uiso 1 1 d .
O8 O 0.9116(3) 0.44042(15) 0.5907(3) 0.0754(9) Uani 1 1 d .
O9 O 0.8627(9) 0.0431(5) 0.4549(11) 0.123(3) Uani 0.50 1 d P
N1 N 0.8506(3) 0.15604(15) 0.6550(3) 0.0505(7) Uani 1 1 d .
N2 N 0.8105(2) 0.17116(14) 0.8609(3) 0.0408(6) Uani 1 1 d .
N3 N 0.8638(2) 0.32587(14) 0.6661(3) 0.0401(6) Uani 1 1 d .
H4 H 0.8776 0.3566 0.6262 0.048 Uiso 1 1 calc R
H5 H 0.8454 0.3351 0.7249 0.048 Uiso 1 1 calc R
N4 N 0.8978(2) 0.25143(15) 0.5499(2) 0.0395(6) Uani 1 1 d .
H6 H 0.9012 0.2113 0.5314 0.047 Uiso 1 1 calc R
N5 N 0.9214(2) 0.29943(14) 0.4868(3) 0.0400(6) Uani 1 1 d .
N6 N 1.0000 0.29032(17) 0.2500 0.0295(7) Uani 1 2 d S
N7 N 1.0000 0.0675(2) 0.2500 0.0690(15) Uani 1 2 d S
N8 N 0.6889(2) 0.06930(14) 0.1165(3) 0.0452(7) Uani 1 1 d .
C1 C 0.8313(4) 0.10628(18) 0.7095(4) 0.0606(10) Uani 1 1 d .
H1 H 0.8306 0.0649 0.6771 0.073 Uiso 1 1 calc R
C2 C 0.8120(3) 0.11385(18) 0.8135(4) 0.0533(9) Uani 1 1 d .
H2 H 0.7996 0.0773 0.8514 0.064 Uiso 1 1 calc R
C3 C 0.8282(2) 0.22092(16) 0.8043(3) 0.0356(6) Uani 1 1 d .
H3 H 0.8272 0.2625 0.8348 0.043 Uiso 1 1 calc R
C4 C 0.8481(2) 0.21315(15) 0.7017(3) 0.0343(6) Uani 1 1 d .
C5 C 0.8704(2) 0.26669(16) 0.6380(3) 0.0360(7) Uani 1 1 d .
C6 C 0.9489(2) 0.27569(15) 0.4052(3) 0.0340(6) Uani 1 1 d .
C7 C 0.9746(2) 0.32122(15) 0.3292(3) 0.0337(6) Uani 1 1 d .
C8 C 0.9725(3) 0.38677(16) 0.3314(3) 0.0439(7) Uani 1 1 d .
H7 H 0.9529 0.4086 0.3867 0.053 Uiso 1 1 calc R
C9 C 1.0000 0.4200(2) 0.2500 0.0489(11) Uani 1 2 d S
H8 H 1.0000 0.4651 0.2500 0.059 Uiso 1 2 calc SR

loop_
_atom_site_aniso_label
_atom_site_aniso_U_11
_atom_site_aniso_U_22
_atom_site_aniso_U_33
_atom_site_aniso_U_23
_atom_site_aniso_U_13
_atom_site_aniso_U_12
Fe1 0.0383(4) 0.0322(4) 0.0362(4) 0.000 0.0228(3) 0.000
O1 0.0457(12) 0.0451(12) 0.0388(11) 0.0063(9) 0.0294(10) 0.0015(10)
O2 0.0636(17) 0.0396(14) 0.082(2) 0.0119(13) 0.0354(16) 0.0004(12)
O3 0.071(3) 0.027(2) 0.187(6) 0.000 0.055(3) 0.000
O4 0.0538(13) 0.0394(12) 0.0539(13) -0.0079(10) 0.0382(12) -0.0049(10)
O5 0.080(2) 0.0565(16) 0.081(2) -0.0173(14) 0.0555(18) -0.0001(14)
O6 0.0757(19) 0.0527(17) 0.102(2) 0.0020(16) 0.0557(19) -0.0158(14)
O7 0.0386(11) 0.0433(12) 0.0378(11) -0.0001(8) 0.0239(10) 0.0047(8)
O8 0.105(3) 0.0522(17) 0.0721(19) 0.0089(14) 0.0487(19) -0.0007(16)
O9 0.140(8) 0.134(8) 0.130(8) 0.036(6) 0.094(7) 0.010(7)
N1 0.0595(17) 0.0486(17) 0.0411(14) -0.0031(12) 0.0245(13) 0.0152(14)
N2 0.0373(13) 0.0485(15) 0.0353(13) 0.0054(11) 0.0180(11) -0.0010(12)
N3 0.0440(14) 0.0499(15) 0.0347(13) 0.0025(11) 0.0263(12) 0.0011(12)
N4 0.0355(13) 0.0585(16) 0.0298(12) 0.0016(11) 0.0208(11) 0.0055(11)
N5 0.0342(13) 0.0615(17) 0.0295(12) 0.0020(11) 0.0201(11) 0.0029(11)
N6 0.0292(15) 0.0354(17) 0.0272(15) 0.000 0.0169(13) 0.000
N7 0.048(3) 0.039(2) 0.105(4) 0.000 0.029(3) 0.000
N8 0.0474(15) 0.0419(15) 0.0465(15) -0.0035(12) 0.0246(13) -0.0005(12)
C1 0.078(3) 0.0398(19) 0.054(2) -0.0001(16) 0.028(2) 0.0122(18)
C2 0.055(2) 0.0401(18) 0.054(2) 0.0101(15) 0.0207(17) 0.0042(15)
C3 0.0349(14) 0.0438(16) 0.0304(14) -0.0026(12) 0.0185(12) -0.0010(12)
C4 0.0284(13) 0.0439(17) 0.0270(13) -0.0027(12) 0.0119(11) 0.0063(12)
C5 0.0266(13) 0.0576(19) 0.0243(12) 0.0021(12) 0.0135(11) 0.0059(12)
C6 0.0291(13) 0.0470(17) 0.0277(13) 0.0000(12) 0.0160(11) 0.0026(12)
C7 0.0307(14) 0.0444(16) 0.0264(13) -0.0043(12) 0.0150(11) 0.0006(11)
C8 0.0488(18) 0.0418(17) 0.0386(16) -0.0072(13) 0.0209(14) 0.0067(14)
C9 0.059(3) 0.033(2) 0.048(3) 0.000 0.023(2) 0.000

loop_
_atom_type_symbol
_atom_type_description
_atom_type_scat_dispersion_real
_atom_type_scat_dispersion_imag
_atom_type_scat_source
C C 0.0033 0.0016 'International Tables Vol C Tables 4.2.6.8 and 6.1.1.4'
H H 0.0000 0.0000 'International Tables Vol C Tables 4.2.6.8 and 6.1.1.4'
Fe Fe 0.3463 0.8444 'International Tables Vol C Tables 4.2.6.8 and 6.1.1.4'
N N 0.0061 0.0033 'International Tables Vol C Tables 4.2.6.8 and 6.1.1.4'
O O 0.0106 0.0060 'International Tables Vol C Tables 4.2.6.8 and 6.1.1.4'

loop_
_geom_angle_atom_site_label_1
_geom_angle_atom_site_label_2
_geom_angle_atom_site_label_3
_geom_angle
_geom_angle_site_symmetry_1
_geom_angle_site_symmetry_3
O7 Fe1 O7 177.64(12) . 2_755
O7 Fe1 O1 90.89(9) . .
O7 Fe1 O1 89.74(9) 2_755 .
O7 Fe1 O1 89.73(9) . 2_755
O7 Fe1 O1 90.89(9) 2_755 2_755
O1 Fe1 O1 149.29(13) . 2_755
O7 Fe1 N6 91.18(6) . .
O7 Fe1 N6 91.18(6) 2_755 .
O1 Fe1 N6 74.64(7) . .
O1 Fe1 N6 74.64(7) 2_755 .
O7 Fe1 O2 88.78(10) . .
O7 Fe1 O2 89.17(10) 2_755 .
O1 Fe1 O2 76.03(11) . .
O1 Fe1 O2 134.68(11) 2_755 .
N6 Fe1 O2 150.67(9) . .
O7 Fe1 O2 89.17(10) . 2_755
O7 Fe1 O2 88.78(10) 2_755 2_755
O1 Fe1 O2 134.68(11) . 2_755
O1 Fe1 O2 76.03(11) 2_755 2_755
N6 Fe1 O2 150.67(9) . 2_755
O2 Fe1 O2 58.65(18) . 2_755
C6 O1 Fe1 119.40(18) . .
N7 O2 Fe1 93.9(3) . .
Fe1 O7 H9 113.6 . .
Fe1 O7 H10 94.1 . .
H9 O7 H10 129.6 . .
C1 N1 C4 117.1(3) . .
C3 N2 C2 116.9(3) . .
C5 N3 H4 120.0 . .
C5 N3 H5 120.0 . .
H4 N3 H5 120.0 . .
C5 N4 N5 119.5(3) . .
C5 N4 H6 120.2 . .
N5 N4 H6 120.2 . .
C6 N5 N4 111.1(3) . .
C7 N6 C7 121.5(4) 2_755 .
C7 N6 Fe1 119.23(19) 2_755 .
C7 N6 Fe1 119.23(19) . .
O3 N7 O2 123.3(2) . 2_755
O3 N7 O2 123.3(2) . .
O2 N7 O2 113.4(4) 2_755 .
O5 N8 O6 121.3(3) . .
O5 N8 O4 119.0(3) . .
O6 N8 O4 119.7(3) . .
N1 C1 C2 121.2(3) . .
N1 C1 H1 119.4 . .
C2 C1 H1 119.4 . .
N2 C2 C1 121.5(3) . .
N2 C2 H2 119.2 . .
C1 C2 H2 119.2 . .
N2 C3 C4 121.3(3) . .
N2 C3 H3 119.3 . .
C4 C3 H3 119.3 . .
N1 C4 C3 121.9(3) . .
N1 C4 C5 114.9(3) . .
C3 C4 C5 123.2(3) . .
N3 C5 N4 121.3(3) . .
N3 C5 C4 122.5(3) . .
N4 C5 C4 116.2(3) . .
O1 C6 N5 126.5(3) . .
O1 C6 C7 116.3(2) . .
N5 C6 C7 117.2(3) . .
N6 C7 C8 121.1(3) . .
N6 C7 C6 110.4(3) . .
C8 C7 C6 128.4(3) . .
C7 C8 C9 118.2(3) . .
C7 C8 H7 120.9 . .
C9 C8 H7 120.9 . .
C8 C9 C8 119.8(4) 2_755 .
C8 C9 H8 120.1 2_755 .
C8 C9 H8 120.1 . .

loop_
_geom_bond_atom_site_label_1
_geom_bond_atom_site_label_2
_geom_bond_distance
_geom_bond_site_symmetry_2
Fe1 O7 2.015(2) .
Fe1 O7 2.015(2) 2_755
Fe1 O1 2.053(2) .
Fe1 O1 2.053(2) 2_755
Fe1 N6 2.101(4) .
Fe1 O2 2.172(3) .
Fe1 O2 2.172(3) 2_755
O1 C6 1.288(4) .
O2 N7 1.272(4) .
O3 N7 1.200(6) .
O4 N8 1.271(4) .
O5 N8 1.227(4) .
O6 N8 1.230(4) .
O7 H9 0.9388 .
O7 H10 0.9318 .
N1 C1 1.330(5) .
N1 C4 1.331(4) .
N2 C3 1.334(4) .
N2 C2 1.335(5) .
N3 C5 1.305(4) .
N3 H4 0.8800 .
N3 H5 0.8800 .
N4 C5 1.325(4) .
N4 N5 1.395(4) .
N4 H6 0.8800 .
N5 C6 1.310(4) .
N6 C7 1.332(3) 2_755
N6 C7 1.333(3) .
N7 O2 1.272(4) 2_755
C1 C2 1.398(6) .
C1 H1 0.9500 .
C2 H2 0.9500 .
C3 C4 1.387(4) .
C3 H3 0.9500 .
C4 C5 1.477(5) .
C6 C7 1.481(4) .
C7 C8 1.381(5) .
C8 C9 1.397(4) .
C8 H7 0.9500 .
C9 C8 1.397(4) 2_755
C9 H8 0.9500 .
